data_7205297
loop_
_publ_author_name
'Cai, Bin'
'Yang, Ping'
'Dai, Jing-Wei'
'Wu, Jian-Zhong'

_publ_section_title
;
 Tuning the porosity of lanthanide MOFs with 2,5-pyrazinedicarboxylate
 and the first in situ hydrothermal carboxyl transfer
;
_journal_issue 3
_journal_name_full CrystEngComm
_journal_page_first 985
_journal_paper_doi 10.1039/c0ce00340a
_journal_volume 13
_journal_year 2011
_chemical_formula_moiety '2(C7 H6 N2 O8 Sm), 10(H O0.50)'
_chemical_formula_sum 'C14 H30 N4 O25 Sm2'
_chemical_formula_weight 955.12
_chemical_name_systematic
;
?
;
_space_group_IT_number 2
_symmetry_cell_setting triclinic
_symmetry_space_group_name_Hall '-P 1'
_symmetry_space_group_name_H-M 'P -1'
_atom_sites_solution_hydrogens geom
_atom_sites_solution_primary direct
_atom_sites_solution_secondary difmap
_audit_creation_method SHELXL-97
_cell_angle_alpha 68.931(2)
_cell_angle_beta 80.960(2)
_cell_angle_gamma 76.689(2)
_cell_formula_units_Z 1
_cell_length_a 6.1139(12)
_cell_length_b 9.9830(19)
_cell_length_c 13.413(3)
_cell_measurement_reflns_used 1601
_cell_measurement_temperature 298(2)
_cell_measurement_theta_max 25.35
_cell_measurement_theta_min 2.28
_cell_volume 740.9(3)
_computing_structure_refinement 'SHELXL-97 (Sheldrick, 2008)'
_computing_structure_solution 'SHELXS-97 (Sheldrick, 2008)'
_diffrn_ambient_temperature 298(2)
_diffrn_measured_fraction_theta_full 0.984
_diffrn_measured_fraction_theta_max 0.984
_diffrn_radiation_monochromator graphite
_diffrn_radiation_source 'fine-focus sealed tube'
_diffrn_radiation_type MoK\a
_diffrn_radiation_wavelength 0.71073
_diffrn_reflns_av_R_equivalents 0.0223
_diffrn_reflns_av_sigmaI/netI 0.0519
_diffrn_reflns_limit_h_max 7
_diffrn_reflns_limit_h_min -6
_diffrn_reflns_limit_k_max 11
_diffrn_reflns_limit_k_min -11
_diffrn_reflns_limit_l_max 16
_diffrn_reflns_limit_l_min -9
_diffrn_reflns_number 3789
_diffrn_reflns_theta_full 25.20
_diffrn_reflns_theta_max 25.20
_diffrn_reflns_theta_min 1.63
_exptl_absorpt_coefficient_mu 4.032
_exptl_absorpt_correction_T_max 0.6654
_exptl_absorpt_correction_T_min 0.4574
_exptl_absorpt_correction_type multi-scan
_exptl_absorpt_process_details 'SADABS, Bruker(2002)'
_exptl_crystal_colour colorless
_exptl_crystal_density_diffrn 2.141
_exptl_crystal_density_method 'not measured'
_exptl_crystal_description block
_exptl_crystal_F_000 466
_exptl_crystal_size_max 0.23
_exptl_crystal_size_mid 0.16
_exptl_crystal_size_min 0.11
_refine_diff_density_max 1.450
_refine_diff_density_min -0.896
_refine_diff_density_rms 0.165
_refine_ls_extinction_method none
_refine_ls_goodness_of_fit_ref 0.987
_refine_ls_hydrogen_treatment constr
_refine_ls_matrix_type full
_refine_ls_number_parameters 208
_refine_ls_number_reflns 2625
_refine_ls_number_restraints 0
_refine_ls_restrained_S_all 0.987
_refine_ls_R_factor_all 0.0464
_refine_ls_R_factor_gt 0.0374
_refine_ls_shift/su_max 0.001
_refine_ls_shift/su_mean 0.000
_refine_ls_structure_factor_coef Fsqd
_refine_ls_weighting_details 'calc w=1/[\s^2^(Fo^2^)+(0.0471P)^2^+1.6567P] where P=(Fo^2^+2Fc^2^)/3'
_refine_ls_weighting_scheme calc
_refine_ls_wR_factor_gt 0.0839
_refine_ls_wR_factor_ref 0.0867
_reflns_number_gt 2286
_reflns_number_total 2625
_reflns_threshold_expression >2sigma(I)
_cod_data_source_file C0CE00340A.TXT
_cod_data_source_block 1-Sm
_cod_depositor_comments
;
The following automatic conversions were performed:
'_symmetry_cell_setting' value 'Triclinic' changed to 'triclinic'
according to '/home/saulius/struct/CIF-dictionaries/cif_core.dic'
dictionary named 'cif_core.dic' version 2.4.1 from 2010-06-29.

Automatic conversion script
Id: cif_fix_enum 1555 2011-01-17 13:19:09Z saulius 
;
_cod_database_code 7205297

loop_
_symmetry_equiv_pos_as_xyz
'x, y, z'
'-x, -y, -z'

loop_
_atom_site_label
_atom_site_type_symbol
_atom_site_fract_x
_atom_site_fract_y
_atom_site_fract_z
_atom_site_U_iso_or_equiv
_atom_site_adp_type
_atom_site_occupancy
_atom_site_symmetry_multiplicity
_atom_site_calc_flag
_atom_site_refinement_flags
_atom_site_disorder_assembly
_atom_site_disorder_group
Sm1 Sm 0.83082(6) 0.61458(4) 0.19641(3) 0.01940(13) Uani 1 1 d . . .
C1 C 1.2863(11) 0.7672(7) 0.1404(5) 0.0231(14) Uani 1 1 d . . .
C2 C 1.1325(10) 0.8953(7) 0.0684(5) 0.0208(14) Uani 1 1 d . . .
C3 C 0.8102(10) 0.9686(7) -0.0151(5) 0.0197(14) Uani 1 1 d . . .
H3 H 0.6775 0.9504 -0.0290 0.024 Uiso 1 1 calc R . .
C4 C 0.9484(12) 0.3835(8) 0.4395(5) 0.0274(15) Uani 1 1 d . . .
C5 C 0.7116(11) 0.4439(7) 0.4728(5) 0.0232(14) Uani 1 1 d . . .
C6 C 0.3838(12) 0.6022(8) 0.4218(5) 0.0284(16) Uani 1 1 d . . .
H6 H 0.2980 0.6742 0.3694 0.034 Uiso 1 1 calc R . .
C7 C 1.0892(11) 0.4407(7) 0.0333(5) 0.0262(15) Uani 1 1 d . . .
N1 N 0.9389(8) 0.8647(6) 0.0546(4) 0.0212(12) Uani 1 1 d . . .
N2 N 0.5938(9) 0.5462(6) 0.3941(4) 0.0259(13) Uani 1 1 d . . .
O1 O 1.2129(8) 0.6517(5) 0.1843(4) 0.0317(12) Uani 1 1 d . . .
O2 O 1.4775(7) 0.7850(5) 0.1509(4) 0.0251(10) Uani 1 1 d . . .
O3 O 1.0143(8) 0.4311(5) 0.3423(4) 0.0343(12) Uani 1 1 d . . .
O4 O 1.0668(9) 0.2907(6) 0.5099(4) 0.0443(14) Uani 1 1 d . . .
O5 O 1.0835(8) 0.4305(5) 0.1296(4) 0.0342(12) Uani 1 1 d . . .
O6 O 1.2237(8) 0.3624(5) -0.0133(4) 0.0288(11) Uani 1 1 d . . .
O1W O 0.8259(9) 0.7913(5) 0.2842(4) 0.0376(13) Uani 1 1 d . . .
H2W H 0.8669 0.7814 0.3451 0.056 Uiso 1 1 d R . .
H1W H 0.7082 0.8582 0.2815 0.056 Uiso 1 1 d R . .
O2W O 0.5911(8) 0.4355(5) 0.2195(4) 0.0324(12) Uani 1 1 d . . .
H3W H 0.4593 0.4844 0.2116 0.049 Uiso 1 1 d R . .
H4W H 0.5690 0.3623 0.2712 0.049 Uiso 1 1 d R . .
O3W O 0.6350(13) 0.2813(10) 0.0843(7) 0.097(3) Uani 1 1 d . . .
H5W H 0.6223 0.2007 0.1359 0.145 Uiso 1 1 d R . .
H6W H 0.6872 0.2453 0.0339 0.145 Uiso 1 1 d R . .
O4W O 0.5068(15) 0.2056(10) 0.4133(7) 0.105(3) Uani 1 1 d . . .
H8W H 0.4581 0.1320 0.4618 0.158 Uiso 1 1 d R . .
H7W H 0.6348 0.1590 0.3950 0.158 Uiso 1 1 d R . .
O5W O 0.532(3) 0.0399(12) 0.2651(12) 0.215(8) Uani 1 1 d . . .
H9W H 0.4761 -0.0164 0.3240 0.323 Uiso 1 1 d R . .
H10W H 0.4110 0.1030 0.2455 0.323 Uiso 1 1 d R . .
O6W O 0.069(3) 0.1202(13) 0.2678(13) 0.221(8) Uani 1 1 d . . .
H12W H -0.0508 0.1290 0.2380 0.332 Uiso 1 1 d R . .
H11W H 0.0722 0.2118 0.2486 0.332 Uiso 1 1 d R . .
O7W O 0.090(4) 0.981(3) 0.513(3) 0.173(12) Uani 0.50 1 d P . .
H14W H 0.1036 0.9760 0.5776 0.260 Uiso 0.50 1 d PR . .
H13W H 0.2137 1.0108 0.4833 0.260 Uiso 0.50 1 d PR . .

loop_
_atom_site_aniso_label
_atom_site_aniso_U_11
_atom_site_aniso_U_22
_atom_site_aniso_U_33
_atom_site_aniso_U_23
_atom_site_aniso_U_13
_atom_site_aniso_U_12
Sm1 0.01626(19) 0.0245(2) 0.01498(18) -0.00438(13) 0.00106(12) -0.00428(13)
C1 0.021(3) 0.027(4) 0.017(3) -0.006(3) -0.005(3) 0.003(3)
C2 0.017(3) 0.029(4) 0.014(3) -0.006(3) -0.002(3) -0.001(3)
C3 0.015(3) 0.020(3) 0.022(3) -0.004(3) 0.003(3) -0.008(3)
C4 0.033(4) 0.030(4) 0.016(3) -0.003(3) -0.005(3) -0.005(3)
C5 0.027(4) 0.026(4) 0.019(3) -0.007(3) -0.002(3) -0.008(3)
C6 0.029(4) 0.034(4) 0.016(3) -0.002(3) -0.001(3) -0.004(3)
C7 0.023(4) 0.032(4) 0.021(4) -0.006(3) 0.002(3) -0.008(3)
N1 0.015(3) 0.028(3) 0.018(3) -0.006(2) 0.002(2) -0.005(2)
N2 0.027(3) 0.028(3) 0.018(3) -0.002(2) 0.000(2) -0.009(3)
O1 0.019(2) 0.028(3) 0.034(3) 0.008(2) -0.005(2) -0.004(2)
O2 0.019(2) 0.031(3) 0.024(3) -0.005(2) -0.0042(19) -0.007(2)
O3 0.032(3) 0.044(3) 0.012(2) 0.002(2) 0.002(2) -0.001(2)
O4 0.041(3) 0.057(4) 0.018(3) -0.001(2) -0.004(2) 0.006(3)
O5 0.036(3) 0.038(3) 0.024(3) -0.013(2) -0.005(2) 0.007(2)
O6 0.029(3) 0.033(3) 0.024(3) -0.016(2) -0.002(2) 0.005(2)
O1W 0.051(3) 0.039(3) 0.026(3) -0.011(2) -0.009(2) -0.009(3)
O2W 0.023(3) 0.032(3) 0.040(3) -0.007(2) 0.002(2) -0.010(2)
O3W 0.067(5) 0.148(8) 0.105(7) -0.093(6) -0.010(5) 0.007(5)
O4W 0.088(6) 0.112(7) 0.103(7) -0.033(6) -0.003(5) -0.004(6)
O5W 0.33(2) 0.096(8) 0.243(16) -0.101(10) -0.165(15) 0.089(11)
O6W 0.255(19) 0.108(10) 0.221(17) 0.004(10) -0.026(14) 0.026(11)
O7W 0.14(3) 0.110(17) 0.28(3) -0.035(19) -0.10(2) -0.021(18)

loop_
_atom_type_symbol
_atom_type_description
_atom_type_scat_dispersion_real
_atom_type_scat_dispersion_imag
_atom_type_scat_source
C C 0.0033 0.0016 'International Tables Vol C Tables 4.2.6.8 and 6.1.1.4'
H H 0.0000 0.0000 'International Tables Vol C Tables 4.2.6.8 and 6.1.1.4'
N N 0.0061 0.0033 'International Tables Vol C Tables 4.2.6.8 and 6.1.1.4'
O O 0.0106 0.0060 'International Tables Vol C Tables 4.2.6.8 and 6.1.1.4'
Sm Sm -0.1638 3.4418 'International Tables Vol C Tables 4.2.6.8 and 6.1.1.4'

loop_
_geom_angle_atom_site_label_1
_geom_angle_atom_site_label_2
_geom_angle_atom_site_label_3
_geom_angle
_geom_angle_site_symmetry_1
_geom_angle_site_symmetry_3
_geom_angle_publ_flag
O3 Sm1 O2 142.34(16) . 1_455 ?
O3 Sm1 O1 71.78(16) . . ?
O2 Sm1 O1 131.99(15) 1_455 . ?
O3 Sm1 O1W 88.30(18) . . ?
O2 Sm1 O1W 76.42(16) 1_455 . ?
O1 Sm1 O1W 71.99(18) . . ?
O3 Sm1 O5 71.57(17) . . ?
O2 Sm1 O5 137.40(16) 1_455 . ?
O1 Sm1 O5 71.96(18) . . ?
O1W Sm1 O5 142.69(18) . . ?
O3 Sm1 O6 135.70(17) . 2_765 ?
O2 Sm1 O6 73.64(15) 1_455 2_765 ?
O1 Sm1 O6 103.98(16) . 2_765 ?
O1W Sm1 O6 133.58(16) . 2_765 ?
O5 Sm1 O6 65.57(15) . 2_765 ?
O3 Sm1 O2W 84.75(17) . . ?
O2 Sm1 O2W 81.68(15) 1_455 . ?
O1 Sm1 O2W 145.48(17) . . ?
O1W Sm1 O2W 133.61(17) . . ?
O5 Sm1 O2W 76.84(17) . . ?
O6 Sm1 O2W 75.37(16) 2_765 . ?
O3 Sm1 N1 132.58(16) . . ?
O2 Sm1 N1 73.39(15) 1_455 . ?
O1 Sm1 N1 61.94(15) . . ?
O1W Sm1 N1 68.78(16) . . ?
O5 Sm1 N1 101.87(16) . . ?
O6 Sm1 N1 69.12(16) 2_765 . ?
O2W Sm1 N1 140.98(15) . . ?
O3 Sm1 N2 62.12(16) . . ?
O2 Sm1 N2 80.23(16) 1_455 . ?
O1 Sm1 N2 118.35(16) . . ?
O1W Sm1 N2 68.20(17) . . ?
O5 Sm1 N2 123.08(16) . . ?
O6 Sm1 N2 137.53(16) 2_765 . ?
O2W Sm1 N2 68.09(16) . . ?
N1 Sm1 N2 133.51(16) . . ?
O1 C1 O2 125.0(6) . . ?
O1 C1 C2 116.9(6) . . ?
O2 C1 C2 118.1(6) . . ?
N1 C2 C3 121.8(6) . 2_775 ?
N1 C2 C1 114.6(6) . . ?
C3 C2 C1 123.5(6) 2_775 . ?
N1 C3 C2 121.5(6) . 2_775 ?
N1 C3 H3 119.2 . . ?
C2 C3 H3 119.2 2_775 . ?
O4 C4 O3 124.4(7) . . ?
O4 C4 C5 118.2(6) . . ?
O3 C4 C5 117.4(6) . . ?
N2 C5 C6 121.3(6) . 2_666 ?
N2 C5 C4 115.7(6) . . ?
C6 C5 C4 123.0(6) 2_666 . ?
N2 C6 C5 121.9(6) . 2_666 ?
N2 C6 H6 119.0 . . ?
C5 C6 H6 119.0 2_666 . ?
O5 C7 O6 126.7(6) . . ?
O5 C7 C7 116.5(8) . 2_765 ?
O6 C7 C7 116.8(7) . 2_765 ?
C3 N1 C2 116.6(5) . . ?
C3 N1 Sm1 127.3(4) . . ?
C2 N1 Sm1 115.3(4) . . ?
C6 N2 C5 116.8(6) . . ?
C6 N2 Sm1 129.1(4) . . ?
C5 N2 Sm1 114.1(4) . . ?
C1 O1 Sm1 128.1(4) . . ?
C1 O2 Sm1 132.2(4) . 1_655 ?
C4 O3 Sm1 130.6(4) . . ?
C7 O5 Sm1 120.2(4) . . ?
C7 O6 Sm1 120.0(4) . 2_765 ?
Sm1 O1W H2W 132.1 . . ?
Sm1 O1W H1W 118.2 . . ?
H2W O1W H1W 99.2 . . ?
Sm1 O2W H3W 105.4 . . ?
Sm1 O2W H4W 130.5 . . ?
H3W O2W H4W 101.4 . . ?
H5W O3W H6W 98.3 . . ?
H8W O4W H7W 98.0 . . ?
H9W O5W H10W 98.2 . . ?
H12W O6W H11W 97.4 . . ?
H14W O7W H13W 98.2 . . ?

loop_
_geom_bond_atom_site_label_1
_geom_bond_atom_site_label_2
_geom_bond_distance
_geom_bond_site_symmetry_2
_geom_bond_publ_flag
Sm1 O3 2.368(4) . ?
Sm1 O2 2.431(4) 1_455 ?
Sm1 O1 2.420(4) . ?
Sm1 O1W 2.441(5) . ?
Sm1 O5 2.451(5) . ?
Sm1 O6 2.453(4) 2_765 ?
Sm1 O2W 2.471(5) . ?
Sm1 N1 2.691(5) . ?
Sm1 N2 2.746(5) . ?
C1 O1 1.243(8) . ?
C1 O2 1.258(8) . ?
C1 C2 1.515(9) . ?
C2 N1 1.344(8) . ?
C2 C3 1.387(9) 2_775 ?
C3 N1 1.314(8) . ?
C3 H3 0.9300 . ?
C4 O4 1.245(8) . ?
C4 O3 1.251(8) . ?
C4 C5 1.500(10) . ?
C5 N2 1.342(8) . ?
C5 C6 1.396(9) 2_666 ?
C6 N2 1.329(9) . ?
C6 C5 1.396(9) 2_666 ?
C6 H6 0.9300 . ?
C7 O5 1.254(8) . ?
C7 O6 1.254(8) . ?
C7 C7 1.530(13) 2_765 ?
O2 Sm1 2.431(4) 1_655 ?
O1W H2W 0.8565 . ?
O1W H1W 0.8574 . ?
O2W H3W 0.8413 . ?
O2W H4W 0.8268 . ?
O3W H5W 0.8617 . ?
O3W H6W 0.8614 . ?
O4W H8W 0.8651 . ?
O4W H7W 0.8621 . ?
O5W H9W 0.8619 . ?
O5W H10W 0.8614 . ?
O6W H12W 0.8603 . ?
O6W H11W 0.8604 . ?
O7W H14W 0.8621 . ?
O7W H13W 0.8616 . ?
